data_1537034
loop_
_publ_author_name
'Kranenberg, C.'
'Johrendt, D.'
'Mewis, A.'

_publ_section_title
;
 Neue ternaere Germanide: die Verbindungen Ln4 Zn5 Ge6 (Ln: Gd, Tm, Lu)
;
_journal_name_full 'Zeitschrift fuer Anorganische und Allgemeine Chemie'
_journal_page_first 539
_journal_page_last 544
_journal_volume 627
_journal_year 2001
_chemical_formula_sum 'Ge6 Tm4 Zn5'
_chemical_name_systematic 'Tm4 Zn5 Ge6'
_space_group_IT_number 36
_symmetry_space_group_name_Hall 'C 2c -2'
_symmetry_space_group_name_H-M 'C m c 21'
_cell_angle_alpha 90
_cell_angle_beta 90
_cell_angle_gamma 90
_cell_formula_units_Z 4
_cell_length_a 4.19
_cell_length_b 18.41
_cell_length_c 15.105
_cell_volume 1165.168
_citation_journal_id_ASTM ZAACAB
_cod_data_source_file Kranenberg_ZAACAB_2001_36.cif
_cod_data_source_block Ge6Tm4Zn5
_cod_database_code 1537034

loop_
_symmetry_equiv_pos_as_xyz
x,y,z
-x,-y,z+1/2
-x,y,z
x,-y,z+1/2
x+1/2,y+1/2,z
-x+1/2,-y+1/2,z+1/2
-x+1/2,y+1/2,z
x+1/2,-y+1/2,z+1/2

loop_
_atom_site_label
_atom_site_type_symbol
_atom_site_fract_x
_atom_site_fract_y
_atom_site_fract_z
_atom_site_occupancy
_atom_site_U_iso_or_equiv
Zn4 Zn 0 0.84771 0.1272 1 0.0
Zn1 Zn 0 0.6549 0.7728 1 0.0
Tm4 Tm 0 0.03231 0.76364 1 0.0
Zn5 Zn 0 0.5654 0.1841 1 0.0
Zn2 Zn 0 0.6992 0.1238 1 0.0
Ge1 Ge 0 0.2291 0.7661 1 0.0
Tm1 Tm 0 0.98266 0 1 0.0
Tm2 Tm 0 0.17489 0.94446 1 0.0
Tm3 Tm 0 0.83295 0.80394 1 0.0
Ge2 Ge 0 0.569 0.9072 1 0.0
Ge4 Ge 0 0.4405 0.8543 1 0.0
Ge3 Ge 0 0.7763 0.9843 1 0.0
Ge5 Ge 0 0.43343 0.1298 1 0.0
Ge6 Ge 0 0.11288 0.1178 1 0.0
Zn3 Zn 0 0.3488 0.9819 1 0.0
